data_4127211
loop_
_publ_author_name
'Wang, Yulei'
'Huang, Zhidao'
'Leng, Xuebing'
'Zhu, Huping'
'Liu, Guixia'
'Huang, Zheng'

_publ_section_title
;
 Transfer Hydrogenation of Alkenes Using Ethanol Catalyzed by A NCP Pincer
 Iridium Complex: Scope and Mechanism.
;
_journal_name_full 'Journal of the American Chemical Society'
_journal_paper_doi 10.1021/jacs.8b01038
_journal_year 2018
_chemical_formula_moiety 'C26 H47 Ir O P2'
_chemical_formula_sum 'C26 H47 Ir O P2'
_chemical_formula_weight 629.77
_space_group_crystal_system monoclinic
_space_group_IT_number 14
_space_group_name_Hall '-P 2yn'
_space_group_name_H-M_alt 'P 1 21/n 1'
_symmetry_space_group_name_Hall '-P 2yn'
_symmetry_space_group_name_H-M 'P 1 21/n 1'
_atom_sites_solution_hydrogens mixed
_atom_sites_solution_primary dual
_audit_creation_date 2018-01-15
_audit_creation_method
;
Olex2 1.2
(compiled 2017.08.10 svn.r3458 for OlexSys, GUI svn.r5381)
;
_cell_angle_alpha 90
_cell_angle_beta 106.3010(10)
_cell_angle_gamma 90
_cell_formula_units_Z 4
_cell_length_a 11.3358(4)
_cell_length_b 15.6750(6)
_cell_length_c 16.0379(6)
_cell_measurement_reflns_used 9315
_cell_measurement_temperature 170(2)
_cell_measurement_theta_max 60.68
_cell_measurement_theta_min 4.30
_cell_volume 2735.19(18)
_computing_cell_refinement 'SAINT v8.37A (Bruker, 2015)'
_computing_data_reduction 'SAINT v8.37A (Bruker, 2015)'
_computing_molecular_graphics 'Olex2 (Dolomanov et al., 2009)'
_computing_publication_material 'Olex2 (Dolomanov et al., 2009)'
_computing_structure_refinement 'ShelXL (Sheldrick, 2015)'
_computing_structure_solution 'ShelXT (Sheldrick, 2015)'
_diffrn_ambient_temperature 170.0
_diffrn_measured_fraction_theta_full 0.969
_diffrn_measured_fraction_theta_max 0.973
_diffrn_measurement_device_type 'Bruker D8 Venture'
_diffrn_measurement_method '\f and \w scans'
_diffrn_radiation_type GaK\a
_diffrn_radiation_wavelength 1.34139
_diffrn_reflns_av_R_equivalents 0.0522
_diffrn_reflns_av_unetI/netI 0.0358
_diffrn_reflns_Laue_measured_fraction_full 0.969
_diffrn_reflns_Laue_measured_fraction_max 0.973
_diffrn_reflns_limit_h_max 14
_diffrn_reflns_limit_h_min -14
_diffrn_reflns_limit_k_max 20
_diffrn_reflns_limit_k_min -20
_diffrn_reflns_limit_l_max 19
_diffrn_reflns_limit_l_min -20
_diffrn_reflns_number 30752
_diffrn_reflns_point_group_measured_fraction_full 0.969
_diffrn_reflns_point_group_measured_fraction_max 0.973
_diffrn_reflns_theta_full 53.594
_diffrn_reflns_theta_max 60.650
_diffrn_reflns_theta_min 4.303
_diffrn_standards_number 0
_exptl_absorpt_coefficient_mu 7.341
_exptl_absorpt_correction_T_max 0.7519
_exptl_absorpt_correction_T_min 0.3241
_exptl_absorpt_correction_type multi-scan
_exptl_absorpt_process_details
'SADABS-2016/2 (Bruker,2016/2) was used for absorption correction. wR2(int) was 0.1542 before and 0.0773 after correction. The Ratio of minimum to maximum transmission is 0.4310. The \l/2 correction factor is Not present.'
_exptl_crystal_colour colourless
_exptl_crystal_colour_primary colourless
_exptl_crystal_density_diffrn 1.529
_exptl_crystal_description plate
_exptl_crystal_F_000 1272
_exptl_crystal_size_max 0.12
_exptl_crystal_size_mid 0.1
_exptl_crystal_size_min 0.02
_refine_diff_density_max 1.264
_refine_diff_density_min -2.503
_refine_diff_density_rms 0.122
_refine_ls_extinction_method none
_refine_ls_goodness_of_fit_ref 1.028
_refine_ls_hydrogen_treatment mixed
_refine_ls_matrix_type full
_refine_ls_number_parameters 288
_refine_ls_number_reflns 6115
_refine_ls_number_restraints 0
_refine_ls_restrained_S_all 1.028
_refine_ls_R_factor_all 0.0284
_refine_ls_R_factor_gt 0.0283
_refine_ls_shift/su_max 0.004
_refine_ls_shift/su_mean 0.001
_refine_ls_structure_factor_coef Fsqd
_refine_ls_weighting_details 'w=1/[\s^2^(Fo^2^)+(0.1000P)^2^] where P=(Fo^2^+2Fc^2^)/3'
_refine_ls_weighting_scheme calc
_refine_ls_wR_factor_gt 0.1123
_refine_ls_wR_factor_ref 0.1127
_reflns_Friedel_coverage 0.000
_reflns_number_gt 6076
_reflns_number_total 6115
_reflns_threshold_expression 'I > 2\s(I)'
_cod_data_source_file ja8b01038_si_003.cif
_cod_data_source_block mjl18028_0m
_cod_database_code 4127211
_shelx_shelxl_version_number 2017/1
_shelx_space_group_comment
;
The symmetry employed for this shelxl refinement is uniquely defined
by the following loop, which should always be used as a source of
symmetry information in preference to the above space-group names.
They are only intended as comments.
;
_shelx_estimated_absorpt_t_max 0.867
_shelx_estimated_absorpt_t_min 0.473
_olex2_refinement_description
;
1. Fixed Uiso
 At 1.2 times of:
  All C(H) groups, All C(H,H) groups
 At 1.5 times of:
  All C(H,H,H) groups
2.a Secondary CH2 refined with riding coordinates:
 C9(H9A,H9B), C10(H10A,H10B)
2.b Aromatic/amide H refined with riding coordinates:
 C5(H5), C6(H6), C7(H7)
2.c Idealised Me refined as rotating group:
 C2(H2A,H2B,H2C), C12(H12A,H12B,H12C), C13(H13A,H13B,H13C), C14(H14A,H14B,
 H14C), C16(H16A,H16B,H16C), C17(H17A,H17B,H17C), C18(H18A,H18B,H18C), C20(H20A,
 H20B,H20C), C21(H21A,H21B,H21C), C22(H22A,H22B,H22C), C24(H24A,H24B,H24C),
 C25(H25A,H25B,H25C), C26(H26A,H26B,H26C)
;
_olex2_submission_special_instructions 'No special instructions were received'

loop_
_space_group_symop_operation_xyz
'x, y, z'
'-x+1/2, y+1/2, -z+1/2'
'-x, -y, -z'
'x-1/2, -y-1/2, z-1/2'

loop_
_atom_site_label
_atom_site_type_symbol
_atom_site_fract_x
_atom_site_fract_y
_atom_site_fract_z
_atom_site_U_iso_or_equiv
_atom_site_adp_type
_atom_site_occupancy
_atom_site_site_symmetry_order
_atom_site_calc_flag
_atom_site_refinement_flags_posn
Ir1 Ir 0.45962(2) 0.73796(2) 0.43922(2) 0.01670(9) Uani 1 1 d .
H H 0.381(3) 0.800(3) 0.373(2) 0.031(9) Uiso 1 1 d .
P1 P 0.27917(5) 0.66109(4) 0.42206(3) 0.01949(14) Uani 1 1 d .
P2 P 0.61481(5) 0.81051(4) 0.39979(3) 0.01871(13) Uani 1 1 d .
O1 O 0.4216(2) 0.85181(16) 0.58254(13) 0.0400(5) Uani 1 1 d .
C1 C 0.4387(2) 0.81006(17) 0.52949(15) 0.0239(5) Uani 1 1 d .
C2 C 0.5811(2) 0.64159(18) 0.51982(16) 0.0284(5) Uani 1 1 d .
H2A H 0.604954 0.660102 0.580628 0.043 Uiso 1 1 calc GR
H2B H 0.654831 0.634823 0.499960 0.043 Uiso 1 1 calc GR
H2C H 0.537618 0.586963 0.514730 0.043 Uiso 1 1 calc GR
C3 C 0.4812(2) 0.65268(15) 0.34363(13) 0.0203(4) Uani 1 1 d .
C4 C 0.4030(2) 0.58261(16) 0.31875(14) 0.0228(4) Uani 1 1 d .
C5 C 0.4180(2) 0.52523(18) 0.25546(16) 0.0298(5) Uani 1 1 d .
H5 H 0.363331 0.478384 0.238631 0.036 Uiso 1 1 calc R
C6 C 0.5126(2) 0.53677(19) 0.21741(17) 0.0323(6) Uani 1 1 d .
H6 H 0.520742 0.499132 0.172936 0.039 Uiso 1 1 calc R
C7 C 0.5951(2) 0.60317(18) 0.24422(16) 0.0294(5) Uani 1 1 d .
H7 H 0.661209 0.609900 0.219170 0.035 Uiso 1 1 calc R
C8 C 0.5819(2) 0.66056(18) 0.30810(15) 0.0251(5) Uani 1 1 d .
C9 C 0.6785(3) 0.72711(18) 0.3441(2) 0.0279(6) Uani 1 1 d .
H9A H 0.705954 0.752804 0.296290 0.034 Uiso 1 1 calc R
H9B H 0.750607 0.700316 0.385487 0.034 Uiso 1 1 calc R
C10 C 0.3077(2) 0.56474(16) 0.36574(16) 0.0262(5) Uani 1 1 d .
H10A H 0.336730 0.518265 0.408367 0.031 Uiso 1 1 calc R
H10B H 0.230314 0.545948 0.323603 0.031 Uiso 1 1 calc R
C11 C 0.2340(2) 0.62151(19) 0.52034(16) 0.0297(5) Uani 1 1 d .
C12 C 0.3498(3) 0.5955(2) 0.59044(17) 0.0370(6) Uani 1 1 d .
H12A H 0.403736 0.645146 0.607482 0.055 Uiso 1 1 calc GR
H12B H 0.392994 0.550874 0.567744 0.055 Uiso 1 1 calc GR
H12C H 0.327244 0.573672 0.641134 0.055 Uiso 1 1 calc GR
C13 C 0.1510(3) 0.5418(2) 0.5007(2) 0.0431(7) Uani 1 1 d .
H13A H 0.073111 0.556254 0.458065 0.065 Uiso 1 1 calc GR
H13B H 0.134867 0.521813 0.554392 0.065 Uiso 1 1 calc GR
H13C H 0.192340 0.496638 0.477299 0.065 Uiso 1 1 calc GR
C14 C 0.1715(3) 0.6931(3) 0.5573(2) 0.0432(7) Uani 1 1 d .
H14A H 0.221848 0.744792 0.564440 0.065 Uiso 1 1 calc GR
H14B H 0.162233 0.675537 0.613765 0.065 Uiso 1 1 calc GR
H14C H 0.090265 0.704601 0.517229 0.065 Uiso 1 1 calc GR
C15 C 0.1410(2) 0.7128(2) 0.34281(17) 0.0261(5) Uani 1 1 d .
C16 C 0.1256(2) 0.80560(19) 0.3685(2) 0.0328(6) Uani 1 1 d .
H16A H 0.116176 0.807174 0.427342 0.049 Uiso 1 1 calc GR
H16B H 0.052429 0.830248 0.327642 0.049 Uiso 1 1 calc GR
H16C H 0.198252 0.838631 0.366740 0.049 Uiso 1 1 calc GR
C17 C 0.0210(2) 0.6642(2) 0.33240(19) 0.0358(6) Uani 1 1 d .
H17A H 0.032349 0.604309 0.318727 0.054 Uiso 1 1 calc GR
H17B H -0.043847 0.689571 0.285154 0.054 Uiso 1 1 calc GR
H17C H -0.002548 0.667365 0.386626 0.054 Uiso 1 1 calc GR
C18 C 0.1672(3) 0.7143(2) 0.25359(17) 0.0330(6) Uani 1 1 d .
H18A H 0.245187 0.743780 0.258760 0.049 Uiso 1 1 calc GR
H18B H 0.100639 0.744493 0.211633 0.049 Uiso 1 1 calc GR
H18C H 0.172412 0.655733 0.233643 0.049 Uiso 1 1 calc GR
C19 C 0.5540(2) 0.89380(18) 0.31268(15) 0.0245(5) Uani 1 1 d .
C20 C 0.4694(2) 0.95642(17) 0.34136(17) 0.0293(5) Uani 1 1 d .
H20A H 0.399182 0.925424 0.350829 0.044 Uiso 1 1 calc GR
H20B H 0.439829 0.999597 0.296115 0.044 Uiso 1 1 calc GR
H20C H 0.514988 0.984328 0.395492 0.044 Uiso 1 1 calc GR
C21 C 0.4780(2) 0.8473(2) 0.23032(15) 0.0305(5) Uani 1 1 d .
H21A H 0.531481 0.808400 0.209719 0.046 Uiso 1 1 calc GR
H21B H 0.442294 0.889265 0.184978 0.046 Uiso 1 1 calc GR
H21C H 0.412047 0.814670 0.243943 0.046 Uiso 1 1 calc GR
C22 C 0.6568(3) 0.9435(2) 0.28792(18) 0.0357(6) Uani 1 1 d .
H22A H 0.695025 0.983705 0.334462 0.054 Uiso 1 1 calc GR
H22B H 0.621622 0.974998 0.233848 0.054 Uiso 1 1 calc GR
H22C H 0.718891 0.903409 0.279734 0.054 Uiso 1 1 calc GR
C23 C 0.7505(2) 0.85547(18) 0.48605(16) 0.0261(5) Uani 1 1 d .
C24 C 0.7847(3) 0.7920(2) 0.56108(19) 0.0356(6) Uani 1 1 d .
H24A H 0.710810 0.775963 0.577570 0.053 Uiso 1 1 calc GR
H24B H 0.844252 0.818335 0.610881 0.053 Uiso 1 1 calc GR
H24C H 0.821168 0.741053 0.543005 0.053 Uiso 1 1 calc GR
C25 C 0.7147(2) 0.9403(2) 0.52105(19) 0.0364(6) Uani 1 1 d .
H25A H 0.704982 0.984580 0.476524 0.055 Uiso 1 1 calc GR
H25B H 0.779323 0.957178 0.573103 0.055 Uiso 1 1 calc GR
H25C H 0.637067 0.932957 0.535773 0.055 Uiso 1 1 calc GR
C26 C 0.8655(2) 0.8695(2) 0.45467(19) 0.0382(7) Uani 1 1 d .
H26A H 0.888404 0.815729 0.432201 0.057 Uiso 1 1 calc GR
H26B H 0.933479 0.889187 0.503330 0.057 Uiso 1 1 calc GR
H26C H 0.847829 0.912546 0.408495 0.057 Uiso 1 1 calc GR

loop_
_atom_site_aniso_label
_atom_site_aniso_U_11
_atom_site_aniso_U_22
_atom_site_aniso_U_33
_atom_site_aniso_U_23
_atom_site_aniso_U_13
_atom_site_aniso_U_12
Ir1 0.01664(12) 0.01868(13) 0.01519(12) -0.00046(3) 0.00515(8) 0.00121(3)
P1 0.0176(3) 0.0211(3) 0.0203(3) 0.0009(2) 0.0060(2) -0.0004(2)
P2 0.0160(2) 0.0232(3) 0.0178(3) -0.0004(2) 0.0063(2) 0.0010(2)
O1 0.0472(11) 0.0426(12) 0.0337(10) -0.0161(10) 0.0173(9) -0.0014(10)
C1 0.0205(10) 0.0294(11) 0.0211(10) 0.0005(10) 0.0048(8) -0.0001(9)
C2 0.0232(10) 0.0310(13) 0.0288(11) 0.0036(10) 0.0037(9) 0.0030(10)
C3 0.0256(10) 0.0191(10) 0.0149(9) -0.0020(8) 0.0034(8) 0.0050(9)
C4 0.0232(10) 0.0227(11) 0.0205(10) -0.0044(9) 0.0027(8) 0.0050(9)
C5 0.0325(11) 0.0256(12) 0.0267(11) -0.0099(10) 0.0007(9) 0.0065(10)
C6 0.0364(12) 0.0316(13) 0.0260(11) -0.0092(11) 0.0041(10) 0.0121(11)
C7 0.0342(12) 0.0304(13) 0.0272(11) -0.0018(11) 0.0146(10) 0.0097(11)
C8 0.0265(11) 0.0283(12) 0.0202(10) -0.0037(10) 0.0059(9) 0.0073(10)
C9 0.0265(13) 0.0319(13) 0.0314(14) -0.0046(11) 0.0181(12) 0.0012(10)
C10 0.0284(11) 0.0203(10) 0.0282(11) -0.0011(9) 0.0050(9) 0.0003(9)
C11 0.0282(11) 0.0344(13) 0.0293(11) 0.0113(11) 0.0127(9) -0.0010(11)
C12 0.0338(13) 0.0499(18) 0.0282(12) 0.0133(13) 0.0105(10) 0.0033(13)
C13 0.0399(14) 0.0420(16) 0.0492(16) 0.0114(15) 0.0156(12) -0.0151(14)
C14 0.0452(16) 0.0520(19) 0.0420(16) 0.0025(15) 0.0282(13) -0.0025(15)
C15 0.0200(11) 0.0313(13) 0.0264(12) 0.0034(11) 0.0052(9) 0.0025(11)
C16 0.0233(12) 0.0313(13) 0.0450(16) 0.0065(12) 0.0116(11) 0.0073(11)
C17 0.0193(11) 0.0428(16) 0.0430(14) 0.0021(14) 0.0049(10) -0.0030(12)
C18 0.0251(12) 0.0480(16) 0.0197(12) 0.0028(13) -0.0035(10) 0.0020(13)
C19 0.0241(10) 0.0286(12) 0.0214(10) 0.0049(10) 0.0073(8) -0.0005(10)
C20 0.0303(11) 0.0244(11) 0.0306(12) 0.0051(10) 0.0044(9) 0.0038(10)
C21 0.0330(12) 0.0390(14) 0.0198(11) 0.0030(10) 0.0077(9) -0.0008(12)
C22 0.0334(12) 0.0443(16) 0.0313(12) 0.0097(12) 0.0120(10) -0.0092(13)
C23 0.0168(9) 0.0330(13) 0.0272(11) -0.0004(10) 0.0039(8) -0.0044(10)
C24 0.0245(12) 0.0476(18) 0.0295(13) 0.0034(14) -0.0012(10) 0.0006(13)
C25 0.0276(12) 0.0421(15) 0.0358(13) -0.0126(13) 0.0030(10) -0.0038(12)
C26 0.0197(11) 0.0536(18) 0.0417(14) 0.0026(14) 0.0095(10) -0.0045(12)

loop_
_atom_type_symbol
_atom_type_description
_atom_type_scat_dispersion_real
_atom_type_scat_dispersion_imag
_atom_type_scat_source
C C 0.0150 0.0070 'International Tables Vol C Tables 4.2.6.8 and 6.1.1.4'
H H 0.0000 0.0000 'International Tables Vol C Tables 4.2.6.8 and 6.1.1.4'
Ir Ir -5.4390 5.4710 'International Tables Vol C Tables 4.2.6.8 and 6.1.1.4'
O O 0.0410 0.0250 'International Tables Vol C Tables 4.2.6.8 and 6.1.1.4'
P P 0.2600 0.3350 'International Tables Vol C Tables 4.2.6.8 and 6.1.1.4'

loop_
_geom_angle_atom_site_label_1
_geom_angle_atom_site_label_2
_geom_angle_atom_site_label_3
_geom_angle
P1 Ir1 P2 158.320(19)
C1 Ir1 P1 96.00(7)
C1 Ir1 P2 100.47(7)
C1 Ir1 C2 98.73(10)
C1 Ir1 C3 176.87(10)
C2 Ir1 P1 95.66(7)
C2 Ir1 P2 95.67(7)
C3 Ir1 P1 82.08(7)
C3 Ir1 P2 82.00(7)
C3 Ir1 C2 79.05(9)
C10 P1 Ir1 102.38(8)
C10 P1 C11 105.45(12)
C10 P1 C15 104.36(12)
C11 P1 Ir1 120.41(9)
C11 P1 C15 109.39(11)
C15 P1 Ir1 113.04(9)
C9 P2 Ir1 102.38(9)
C9 P2 C19 104.03(13)
C9 P2 C23 105.65(13)
C19 P2 Ir1 113.00(8)
C23 P2 Ir1 120.32(8)
C23 P2 C19 109.58(12)
O1 C1 Ir1 177.3(2)
C4 C3 Ir1 120.96(16)
C4 C3 C8 118.1(2)
C8 C3 Ir1 120.68(17)
C3 C4 C5 121.0(2)
C3 C4 C10 119.3(2)
C5 C4 C10 119.5(2)
C6 C5 C4 120.1(3)
C7 C6 C5 120.0(2)
C6 C7 C8 120.5(2)
C3 C8 C9 119.2(2)
C7 C8 C3 120.1(2)
C7 C8 C9 120.6(2)
C8 C9 P2 109.59(18)
C4 C10 P1 110.08(17)
C12 C11 P1 108.86(16)
C12 C11 C13 106.4(2)
C12 C11 C14 107.9(2)
C13 C11 P1 112.81(19)
C14 C11 P1 110.16(19)
C14 C11 C13 110.5(2)
C16 C15 P1 111.07(18)
C16 C15 C18 107.4(3)
C17 C15 P1 113.7(2)
C17 C15 C16 109.7(2)
C17 C15 C18 107.7(2)
C18 C15 P1 106.88(18)
C20 C19 P2 110.45(16)
C20 C19 C21 108.3(2)
C20 C19 C22 109.6(2)
C21 C19 P2 107.81(19)
C21 C19 C22 107.4(2)
C22 C19 P2 113.14(17)
C24 C23 P2 107.97(19)
C24 C23 C25 108.0(2)
C24 C23 C26 107.5(2)
C25 C23 P2 110.13(16)
C26 C23 P2 113.79(18)
C26 C23 C25 109.3(2)

loop_
_geom_bond_atom_site_label_1
_geom_bond_atom_site_label_2
_geom_bond_distance
Ir1 P1 2.3229(6)
Ir1 P2 2.3265(6)
Ir1 C1 1.903(2)
Ir1 C2 2.202(3)
Ir1 C3 2.099(2)
P1 C10 1.835(3)
P1 C11 1.893(2)
P1 C15 1.899(3)
P2 C9 1.842(3)
P2 C19 1.895(3)
P2 C23 1.893(2)
O1 C1 1.132(3)
C3 C4 1.397(3)
C3 C8 1.417(3)
C4 C5 1.402(3)
C4 C10 1.507(3)
C5 C6 1.386(4)
C6 C7 1.385(4)
C7 C8 1.403(3)
C8 C9 1.506(4)
C11 C12 1.525(4)
C11 C13 1.543(4)
C11 C14 1.532(4)
C15 C16 1.535(4)
C15 C17 1.527(4)
C15 C18 1.541(4)
C19 C20 1.530(4)
C19 C21 1.542(4)
C19 C22 1.543(3)
C23 C24 1.525(4)
C23 C25 1.541(4)
C23 C26 1.539(3)
